data_1551929
loop_
_publ_author_name
'Witold M. Bloch'
'Alexandre Burgun'
'Campbell J. Coghlan'
'Richmond Lee'
'Michelle L. Coote'
'Christian J. Doonan'
'Christopher J. Sumby'

_publ_section_title
;
 Capturing snapshots of post-synthetic metallation chemistry in
 metal-organic frameworks
;
_journal_name_full 'Nature Chemistry'
_journal_page_first 906
_journal_page_last 912
_journal_paper_doi 10.1038/nchem.2045
_journal_volume 6
_journal_year 2014
_chemical_formula_moiety 'C77 H66 Mn3 N12 O14 Rh, C2 Cl2 O2 Rh'
_chemical_formula_sum 'C79 H66 Cl2 Mn3 N12 O16 Rh2'
_chemical_formula_weight 1880.98
_space_group_crystal_system monoclinic
_space_group_IT_number 11
_space_group_name_Hall '-P 2yb'
_space_group_name_H-M_alt 'P 1 21/m 1'
_atom_sites_solution_hydrogens geom
_atom_sites_solution_primary direct
_atom_sites_solution_secondary difmap
_cell_angle_alpha 90.00
_cell_angle_beta 96.63(3)
_cell_angle_gamma 90.00
_cell_formula_units_Z 2
_cell_length_a 12.352(3)
_cell_length_b 33.725(7)
_cell_length_c 13.030(3)
_cell_measurement_temperature 100(2)
_cell_volume 5392(2)
_computing_cell_refinement 'XDS (Kabsch, 1993)'
_computing_data_collection 'BluIce (McPhillips, 2002)'
_computing_data_reduction 'XDS (Kabsch, 1993)'
_computing_molecular_graphics 'X-Seed (Barbour, 1999)'
_computing_publication_material 'CIFTAB (Sheldrick, 1997)'
_computing_structure_refinement 'SHELXL-97 (Sheldrick, 1997)'
_computing_structure_solution 'SHELXS-97 (Sheldrick, 1990)'
_diffrn_ambient_temperature 100(2)
_diffrn_measured_fraction_theta_full 0.918
_diffrn_measured_fraction_theta_max 0.811
_diffrn_measurement_device_type 'ADSC Quantum 210r'
_diffrn_measurement_method 'Phi Scan'
_diffrn_radiation_monochromator 'Silicon Double Crystal'
_diffrn_radiation_source 'MX1 Beamline Australian Synchrotron'
_diffrn_radiation_type Synchrotron
_diffrn_radiation_wavelength 0.71073
_diffrn_reflns_av_R_equivalents 0.0284
_diffrn_reflns_av_sigmaI/netI 0.0168
_diffrn_reflns_limit_h_max 14
_diffrn_reflns_limit_h_min -14
_diffrn_reflns_limit_k_max 38
_diffrn_reflns_limit_k_min -38
_diffrn_reflns_limit_l_max 15
_diffrn_reflns_limit_l_min -15
_diffrn_reflns_number 66257
_diffrn_reflns_theta_full 25.00
_diffrn_reflns_theta_max 26.98
_diffrn_reflns_theta_min 1.66
_exptl_absorpt_coefficient_mu 0.746
_exptl_absorpt_correction_T_max 0.9637
_exptl_absorpt_correction_T_min 0.8073
_exptl_absorpt_correction_type multi-scan
_exptl_absorpt_process_details 'XDS (Kabsch, 1993)'
_exptl_crystal_colour Yellow
_exptl_crystal_density_diffrn 1.159
_exptl_crystal_density_method 'not measured'
_exptl_crystal_description Rod
_exptl_crystal_F_000 1902
_exptl_crystal_size_max 0.30
_exptl_crystal_size_mid 0.10
_exptl_crystal_size_min 0.05
_platon_squeeze_details
;
;
_refine_diff_density_max 2.559
_refine_diff_density_min -1.509
_refine_diff_density_rms 0.089
_refine_ls_extinction_coef 0.0256(19)
_refine_ls_extinction_expression Fc^*^=kFc[1+0.001xFc^2^\l^3^/sin(2\q)]^-1/4^
_refine_ls_extinction_method SHELXL
_refine_ls_goodness_of_fit_ref 1.036
_refine_ls_hydrogen_treatment constr
_refine_ls_matrix_type full
_refine_ls_number_parameters 540
_refine_ls_number_reflns 9702
_refine_ls_number_restraints 0
_refine_ls_restrained_S_all 1.036
_refine_ls_R_factor_all 0.0830
_refine_ls_R_factor_gt 0.0749
_refine_ls_shift/su_max 0.005
_refine_ls_shift/su_mean 0.000
_refine_ls_structure_factor_coef Fsqd
_refine_ls_weighting_details 'calc w=1/[\s^2^(Fo^2^)+(0.1488P)^2^+4.7407P] where P=(Fo^2^+2Fc^2^)/3'
_refine_ls_weighting_scheme calc
_refine_ls_wR_factor_gt 0.2245
_refine_ls_wR_factor_ref 0.2321
_reflns_number_gt 8082
_reflns_number_total 9702
_reflns_threshold_expression >2sigma(I)
_cod_data_source_file nchem.2045-s5.cif
_cod_data_source_block 1.[Rh(CO)2][RhCl2(CO)2]
_cod_depositor_comments
;
The following automatic conversions were performed:

data item '_exptl_absorpt_correction_type' value 'Multi-Scan' was
changed to 'multi-scan' in accordance with the built-in table derived
from the CIF Core dictionary named 'cif_core.dic' version 2.4.5 last
updated on 2014-11-21.

Automatic conversion script
Id: cif_fix_values 6909 2019-04-08 15:41:33Z antanas 
;
_cod_original_cell_volume 5391.6(19)
_cod_original_sg_symbol_H-M 'P 21/m'
_cod_database_code 1551929

loop_
_symmetry_equiv_pos_as_xyz
'x, y, z'
'-x, y+1/2, -z'
'-x, -y, -z'
'x, -y-1/2, z'

loop_
_atom_site_label
_atom_site_type_symbol
_atom_site_fract_x
_atom_site_fract_y
_atom_site_fract_z
_atom_site_U_iso_or_equiv
_atom_site_adp_type
_atom_site_occupancy
_atom_site_symmetry_multiplicity
_atom_site_calc_flag
_atom_site_refinement_flags
_atom_site_disorder_assembly
_atom_site_disorder_group
Rh1 Rh 1.23321(6) 0.7500 0.18148(7) 0.1026(3) Uani 1 2 d S . .
Mn1 Mn 0.70928(4) 0.434550(17) 0.10627(4) 0.0472(2) Uani 1 1 d . . .
Cl1 Cl 1.1259(3) 0.7500 -0.3635(2) 0.1391(11) Uani 1 2 d S . .
C1 C 0.7969(3) 0.35593(12) 0.2405(3) 0.0547(9) Uani 1 1 d . . .
H1A H 0.8180 0.3304 0.2744 0.066 Uiso 1 1 calc R . .
H1B H 0.7375 0.3507 0.1844 0.066 Uiso 1 1 calc R . .
Rh2 Rh 1.27965(15) 0.7500 -0.23694(15) 0.1862(6) Uani 1 2 d S . .
Mn2 Mn 0.5000 0.5000 0.0000 0.0533(3) Uani 1 2 d S . .
Cl2 Cl 1.1688(5) 0.7500 -0.1094(3) 0.205(2) Uani 1 2 d S . .
C2 C 1.1006(8) 0.7500 0.3661(6) 0.092(2) Uani 1 2 d S . .
H2A H 1.1805 0.7500 0.3850 0.110 Uiso 1 2 calc SR . .
H2B H 1.0654 0.7500 0.4306 0.110 Uiso 1 2 calc SR . .
N11 N 0.7158(3) 0.41798(10) 0.2813(2) 0.0570(8) Uani 1 1 d . . .
N12 N 0.7582(3) 0.38267(10) 0.3151(2) 0.0530(7) Uani 1 1 d . . .
C13 C 0.7549(4) 0.37867(15) 0.4177(3) 0.0721(13) Uani 1 1 d . A .
C14 C 0.7087(4) 0.41221(15) 0.4515(3) 0.0645(11) Uani 1 1 d . . .
C15 C 0.6853(4) 0.43627(13) 0.3632(3) 0.0626(11) Uani 1 1 d . A .
C16 C 0.6308(7) 0.47544(19) 0.3541(4) 0.111(2) Uani 1 1 d . . .
H16A H 0.6847 0.4961 0.3448 0.167 Uiso 1 1 calc R A .
H16B H 0.5968 0.4809 0.4169 0.167 Uiso 1 1 calc R . .
H16C H 0.5748 0.4753 0.2943 0.167 Uiso 1 1 calc R . .
C17 C 0.7910(9) 0.3412(2) 0.4738(5) 0.162(5) Uani 1 1 d . . .
H17A H 0.7469 0.3190 0.4442 0.243 Uiso 1 1 calc R A .
H17B H 0.7816 0.3440 0.5471 0.243 Uiso 1 1 calc R . .
H17C H 0.8679 0.3363 0.4666 0.243 Uiso 1 1 calc R . .
C18 C 0.6972(4) 0.42107(14) 0.5635(2) 0.052(12) Uiso 0.20 1 d PG A 1
C19 C 0.6547(9) 0.39212(17) 0.6233(4) 0.085(7) Uiso 0.20 1 d PG A 1
H19 H 0.6262 0.3683 0.5921 0.101 Uiso 0.20 1 calc PR A 1
C20 C 0.6537(10) 0.39806(12) 0.7288(4) 0.075(6) Uiso 0.20 1 d PG A 1
H20 H 0.6246 0.3783 0.7696 0.091 Uiso 0.20 1 calc PR A 1
C21 C 0.6954(3) 0.43295(14) 0.7744(2) 0.074(12) Uiso 0.20 1 d PG A 1
C22 C 0.7379(8) 0.4619(2) 0.7146(4) 0.128(12) Uiso 0.20 1 d PG A 1
H22 H 0.7664 0.4857 0.7458 0.153 Uiso 0.20 1 calc PR A 1
C23 C 0.7389(9) 0.4560(2) 0.6091(4) 0.100(8) Uiso 0.20 1 d PG A 1
H23 H 0.7680 0.4757 0.5682 0.119 Uiso 0.20 1 calc PR A 1
C24 C 0.6515(4) 0.44643(14) 0.8771(2) 0.0636(11) Uani 1 1 d G . .
C18A C 0.6906(4) 0.42113(15) 0.5569(2) 0.073(4) Uani 0.80 1 d PG A 2
C19A C 0.7729(4) 0.4167(3) 0.6378(3) 0.170(6) Uani 0.80 1 d PG A 2
H19A H 0.8434 0.4094 0.6220 0.204 Uiso 0.80 1 calc PR A 2
C20A C 0.7584(7) 0.4222(4) 0.7380(5) 0.142(5) Uani 0.80 1 d P A 2
H20A H 0.8154 0.4155 0.7905 0.170 Uiso 0.80 1 calc PR A 2
C22A C 0.5785(5) 0.4410(2) 0.6885(4) 0.0801(18) Uani 0.80 1 d P A 2
H22A H 0.5095 0.4495 0.7054 0.096 Uiso 0.80 1 calc PR A 2
C23A C 0.5913(5) 0.4327(2) 0.5862(4) 0.084(2) Uani 0.80 1 d P A 2
H23A H 0.5303 0.4350 0.5350 0.101 Uiso 0.80 1 calc PR A 2
C21A C 0.6629(6) 0.43728(17) 0.7649(3) 0.0576(15) Uani 0.80 1 d P A 2
O25 O 0.7139(3) 0.43005(12) 0.9453(2) 0.0772(9) Uani 1 1 d . . .
O26 O 0.5775(4) 0.46896(14) 0.8897(3) 0.1070(15) Uani 1 1 d . . .
N31 N 0.8707(3) 0.40290(10) 0.1297(2) 0.0538(7) Uani 1 1 d . . .
N32 N 0.8894(2) 0.37259(10) 0.1971(2) 0.0521(7) Uani 1 1 d . . .
C33 C 0.9966(3) 0.36477(13) 0.2189(3) 0.0616(10) Uani 1 1 d . . .
C34 C 1.0503(3) 0.39186(14) 0.1636(3) 0.0634(10) Uani 1 1 d . . .
C35 C 0.9681(3) 0.41504(13) 0.1094(3) 0.0599(10) Uani 1 1 d . . .
C36 C 1.0411(5) 0.3342(2) 0.2923(6) 0.115(3) Uani 1 1 d . . .
H36A H 0.9925 0.3308 0.3459 0.172 Uiso 1 1 calc R . .
H36B H 1.1134 0.3424 0.3243 0.172 Uiso 1 1 calc R . .
H36C H 1.0472 0.3091 0.2556 0.172 Uiso 1 1 calc R . .
C37 C 0.9790(4) 0.44876(18) 0.0363(4) 0.0848(15) Uani 1 1 d . . .
H37A H 0.9117 0.4513 -0.0110 0.127 Uiso 1 1 calc R . .
H37B H 1.0402 0.4436 -0.0034 0.127 Uiso 1 1 calc R . .
H37C H 0.9922 0.4734 0.0756 0.127 Uiso 1 1 calc R . .
C38 C 1.1694(3) 0.39605(16) 0.1596(4) 0.0721(12) Uani 1 1 d . . .
C39 C 1.2338(4) 0.36390(17) 0.1367(5) 0.0861(15) Uani 1 1 d . . .
H39 H 1.2030 0.3381 0.1293 0.103 Uiso 1 1 calc R . .
C40 C 1.3428(4) 0.36966(17) 0.1248(5) 0.0875(16) Uani 1 1 d . . .
H40 H 1.3858 0.3476 0.1090 0.105 Uiso 1 1 calc R . .
C41 C 1.3895(3) 0.40626(15) 0.1354(4) 0.0696(12) Uani 1 1 d . . .
C42 C 1.3279(4) 0.43798(16) 0.1619(4) 0.0741(12) Uani 1 1 d . . .
H42 H 1.3604 0.4634 0.1731 0.089 Uiso 1 1 calc R . .
C43 C 1.2172(4) 0.43264(17) 0.1723(4) 0.0780(13) Uani 1 1 d . . .
H43 H 1.1745 0.4548 0.1883 0.094 Uiso 1 1 calc R . .
C44 C 1.5046(3) 0.41324(16) 0.1154(3) 0.0672(11) Uani 1 1 d . . .
O45 O 1.5377(2) 0.44928(10) 0.1100(2) 0.0628(7) Uani 1 1 d . . .
O46 O 1.5672(2) 0.38480(11) 0.1054(3) 0.0769(9) Uani 1 1 d . . .
N51 N 1.1208(4) 0.70858(13) 0.2214(4) 0.0866(12) Uani 1 1 d . . .
N52 N 1.0686(4) 0.71495(12) 0.3067(3) 0.0823(12) Uani 1 1 d . . .
C53 C 0.9882(5) 0.68818(16) 0.3141(4) 0.0830(14) Uani 1 1 d . . .
C54 C 0.9902(5) 0.66227(15) 0.2310(4) 0.0844(14) Uani 1 1 d . . .
C55 C 1.0741(5) 0.67611(16) 0.1761(5) 0.0901(15) Uani 1 1 d . . .
C56 C 1.1071(8) 0.6598(2) 0.0762(6) 0.129(3) Uani 1 1 d . . .
H56A H 1.0608 0.6714 0.0177 0.194 Uiso 1 1 calc R . .
H56B H 1.0985 0.6309 0.0751 0.194 Uiso 1 1 calc R . .
H56C H 1.1835 0.6666 0.0709 0.194 Uiso 1 1 calc R . .
C57 C 0.9124(7) 0.6891(2) 0.3934(6) 0.120(2) Uani 1 1 d . . .
H57A H 0.9533 0.6854 0.4618 0.180 Uiso 1 1 calc R . .
H57B H 0.8588 0.6678 0.3803 0.180 Uiso 1 1 calc R . .
H57C H 0.8748 0.7147 0.3910 0.180 Uiso 1 1 calc R . .
C58 C 0.9209(5) 0.62717(16) 0.2074(4) 0.0818(14) Uani 1 1 d . . .
C59 C 0.8238(7) 0.62957(19) 0.1485(7) 0.139(3) Uani 1 1 d . . .
H59 H 0.7982 0.6548 0.1241 0.167 Uiso 1 1 calc R . .
C60 C 0.7600(6) 0.59629(19) 0.1224(7) 0.124(3) Uani 1 1 d . . .
H60 H 0.6912 0.5992 0.0824 0.148 Uiso 1 1 calc R . .
C61 C 0.7958(4) 0.55966(14) 0.1538(3) 0.0681(11) Uani 1 1 d . . .
C62 C 0.8921(6) 0.55737(17) 0.2141(5) 0.103(2) Uani 1 1 d . . .
H62 H 0.9182 0.5323 0.2390 0.124 Uiso 1 1 calc R . .
C63 C 0.9521(6) 0.59038(18) 0.2398(6) 0.113(2) Uani 1 1 d . . .
H63 H 1.0192 0.5875 0.2827 0.136 Uiso 1 1 calc R . .
C64 C 0.7309(4) 0.52336(14) 0.1188(3) 0.0665(11) Uani 1 1 d . . .
O65 O 0.6425(3) 0.52818(12) 0.0670(3) 0.1020(13) Uani 1 1 d . . .
O66 O 0.7734(3) 0.49076(9) 0.1432(3) 0.0738(8) Uani 1 1 d . . .
C70 C 1.3307(9) 0.7115(3) 0.1514(12) 0.178(5) Uani 1 1 d . . .
O71 O 1.3949(9) 0.6884(3) 0.1378(12) 0.286(7) Uani 1 1 d . . .
C80 C 1.375(3) 0.7500 -0.129(4) 0.42(3) Uani 1 2 d S . .
O81 O 1.450(3) 0.7500 -0.066(3) 0.419(17) Uani 1 2 d S . .
C82 C 1.3549(16) 0.7500 -0.3242(16) 0.261(15) Uani 1 2 d S . .
O83 O 1.411(2) 0.7500 -0.384(3) 0.45(2) Uani 1 2 d S . .

loop_
_atom_site_aniso_label
_atom_site_aniso_U_11
_atom_site_aniso_U_22
_atom_site_aniso_U_33
_atom_site_aniso_U_23
_atom_site_aniso_U_13
_atom_site_aniso_U_12
Rh1 0.0915(5) 0.0791(5) 0.1382(7) 0.000 0.0173(4) 0.000
Mn1 0.0463(3) 0.0637(4) 0.0327(3) 0.0024(2) 0.0092(2) 0.0069(2)
Cl1 0.219(4) 0.0953(17) 0.1084(19) 0.000 0.042(2) 0.000
C1 0.060(2) 0.056(2) 0.054(2) 0.0053(16) 0.0303(17) 0.0062(16)
Rh2 0.1966(14) 0.1436(11) 0.2195(16) 0.000 0.0279(12) 0.000
Mn2 0.0513(5) 0.0732(6) 0.0362(4) -0.0013(3) 0.0091(3) 0.0161(4)
Cl2 0.310(7) 0.189(4) 0.116(3) 0.000 0.027(3) 0.000
C2 0.118(7) 0.074(4) 0.076(5) 0.000 -0.022(4) 0.000
N11 0.075(2) 0.0629(19) 0.0349(15) 0.0032(13) 0.0159(14) 0.0168(15)
N12 0.0610(18) 0.0640(19) 0.0374(15) 0.0076(13) 0.0199(13) 0.0154(14)
C13 0.083(3) 0.091(3) 0.046(2) 0.019(2) 0.025(2) 0.036(2)
C14 0.069(3) 0.090(3) 0.0361(19) 0.0077(18) 0.0136(16) 0.019(2)
C15 0.081(3) 0.073(3) 0.0358(19) -0.0009(17) 0.0169(18) 0.020(2)
C16 0.182(7) 0.095(4) 0.061(3) 0.005(3) 0.034(4) 0.062(4)
C17 0.274(11) 0.149(7) 0.081(4) 0.065(4) 0.094(6) 0.132(7)
C24 0.072(3) 0.085(3) 0.036(2) -0.0027(18) 0.0190(18) 0.012(2)
C18A 0.080(6) 0.112(8) 0.030(3) 0.004(3) 0.017(2) 0.034(4)
C19A 0.096(6) 0.377(18) 0.040(3) -0.007(6) 0.012(3) 0.111(9)
C20A 0.091(5) 0.301(14) 0.034(3) 0.003(5) 0.010(3) 0.087(7)
C22A 0.071(4) 0.125(5) 0.046(3) -0.007(3) 0.016(2) 0.030(3)
C23A 0.073(4) 0.134(6) 0.044(3) -0.004(3) 0.003(2) 0.036(4)
C21A 0.057(3) 0.092(4) 0.025(2) 0.008(2) 0.0126(18) 0.028(3)
O25 0.079(2) 0.118(3) 0.0350(14) -0.0026(15) 0.0110(13) 0.0196(18)
O26 0.145(4) 0.129(3) 0.0523(18) 0.0030(19) 0.033(2) 0.073(3)
N31 0.0518(17) 0.0675(19) 0.0447(16) 0.0127(14) 0.0174(13) 0.0077(14)
N32 0.0522(17) 0.0586(18) 0.0495(17) 0.0106(14) 0.0223(13) 0.0089(13)
C33 0.049(2) 0.078(3) 0.060(2) 0.018(2) 0.0187(17) 0.0121(18)
C34 0.048(2) 0.080(3) 0.065(2) 0.016(2) 0.0168(17) 0.0059(18)
C35 0.054(2) 0.077(3) 0.052(2) 0.0186(19) 0.0204(17) 0.0063(18)
C36 0.072(3) 0.137(5) 0.140(6) 0.081(5) 0.031(3) 0.029(3)
C37 0.071(3) 0.104(4) 0.083(3) 0.045(3) 0.028(2) 0.004(3)
C38 0.050(2) 0.093(3) 0.076(3) 0.022(2) 0.024(2) 0.006(2)
C39 0.057(3) 0.084(3) 0.121(4) 0.020(3) 0.025(3) 0.005(2)
C40 0.060(3) 0.084(3) 0.123(4) 0.017(3) 0.032(3) 0.013(2)
C41 0.050(2) 0.092(3) 0.069(3) 0.018(2) 0.0183(19) 0.004(2)
C42 0.057(3) 0.089(3) 0.080(3) 0.007(2) 0.023(2) -0.001(2)
C43 0.058(3) 0.092(3) 0.088(3) 0.008(3) 0.028(2) 0.008(2)
C44 0.048(2) 0.099(3) 0.056(2) 0.011(2) 0.0127(17) 0.007(2)
O45 0.0459(15) 0.088(2) 0.0567(16) 0.0154(14) 0.0137(11) 0.0050(13)
O46 0.0527(17) 0.091(2) 0.090(2) -0.0033(18) 0.0186(15) 0.0051(15)
N51 0.108(3) 0.065(2) 0.086(3) -0.001(2) 0.007(2) 0.005(2)
N52 0.107(3) 0.064(2) 0.072(3) 0.0011(19) -0.008(2) -0.002(2)
C53 0.102(4) 0.074(3) 0.069(3) 0.002(2) -0.004(3) -0.006(3)
C54 0.102(4) 0.068(3) 0.079(3) 0.005(2) -0.007(3) -0.003(3)
C55 0.111(4) 0.065(3) 0.094(4) -0.002(3) 0.008(3) -0.002(3)
C56 0.184(8) 0.097(5) 0.116(5) -0.028(4) 0.057(5) -0.021(5)
C57 0.144(6) 0.118(5) 0.099(5) -0.002(4) 0.023(4) -0.014(5)
C58 0.094(4) 0.073(3) 0.075(3) 0.003(2) -0.003(3) -0.006(3)
C59 0.167(7) 0.068(4) 0.163(7) 0.028(4) -0.066(6) -0.011(4)
C60 0.122(5) 0.080(4) 0.150(6) 0.014(4) -0.061(5) -0.001(4)
C61 0.079(3) 0.070(3) 0.055(2) 0.0015(19) 0.003(2) -0.003(2)
C62 0.120(5) 0.067(3) 0.111(5) 0.014(3) -0.036(4) -0.004(3)
C63 0.117(5) 0.079(4) 0.129(5) 0.011(3) -0.047(4) -0.012(3)
C64 0.080(3) 0.072(3) 0.048(2) 0.0070(19) 0.008(2) 0.000(2)
O65 0.092(3) 0.089(3) 0.115(3) 0.015(2) -0.034(2) -0.013(2)
O66 0.076(2) 0.0655(18) 0.078(2) 0.0002(15) 0.0015(16) -0.0040(15)
C70 0.135(8) 0.130(7) 0.279(15) 0.009(9) 0.073(9) 0.012(6)
O71 0.192(8) 0.201(9) 0.49(2) 0.018(10) 0.142(10) 0.084(7)
C80 0.25(4) 0.43(5) 0.52(7) 0.000 -0.21(4) 0.000
O81 0.32(3) 0.49(4) 0.40(4) 0.000 -0.11(3) 0.000
C82 0.127(13) 0.52(5) 0.146(14) 0.000 0.057(11) 0.000
O83 0.28(3) 0.66(6) 0.43(5) 0.000 0.11(3) 0.000

loop_
_atom_type_symbol
_atom_type_description
_atom_type_scat_dispersion_real
_atom_type_scat_dispersion_imag
_atom_type_scat_source
C C 0.0033 0.0016 'International Tables Vol C Tables 4.2.6.8 and 6.1.1.4'
H H 0.0000 0.0000 'International Tables Vol C Tables 4.2.6.8 and 6.1.1.4'
N N 0.0061 0.0033 'International Tables Vol C Tables 4.2.6.8 and 6.1.1.4'
O O 0.0106 0.0060 'International Tables Vol C Tables 4.2.6.8 and 6.1.1.4'
Mn Mn 0.3368 0.7283 'International Tables Vol C Tables 4.2.6.8 and 6.1.1.4'
Rh Rh -1.1178 0.9187 'International Tables Vol C Tables 4.2.6.8 and 6.1.1.4'
Cl Cl 0.1484 0.1585 'International Tables Vol C Tables 4.2.6.8 and 6.1.1.4'

loop_
_geom_angle_atom_site_label_1
_geom_angle_atom_site_label_2
_geom_angle_atom_site_label_3
_geom_angle
_geom_angle_site_symmetry_1
_geom_angle_site_symmetry_3
C70 Rh1 C70 89.6(7) . 4_575
C70 Rh1 N51 92.9(4) . .
C70 Rh1 N51 177.0(4) 4_575 .
C70 Rh1 N51 177.0(4) . 4_575
C70 Rh1 N51 92.9(4) 4_575 4_575
N51 Rh1 N51 84.5(3) . 4_575
O66 Mn1 O25 103.94(15) . 1_554
O66 Mn1 O45 97.55(13) . 1_455
O25 Mn1 O45 100.18(12) 1_554 1_455
O66 Mn1 N31 95.33(13) . .
O25 Mn1 N31 88.59(12) 1_554 .
O45 Mn1 N31 162.16(11) 1_455 .
O66 Mn1 N11 91.31(13) . .
O25 Mn1 N11 161.71(13) 1_554 .
O45 Mn1 N11 87.53(11) 1_455 .
N31 Mn1 N11 79.87(11) . .
O66 Mn1 O46 152.02(13) . 1_455
O25 Mn1 O46 92.77(14) 1_554 1_455
O45 Mn1 O46 56.92(12) 1_455 1_455
N31 Mn1 O46 107.54(12) . 1_455
N11 Mn1 O46 77.47(13) . 1_455
N32 C1 N12 110.9(3) . .
N32 C1 H1A 109.5 . .
N12 C1 H1A 109.5 . .
N32 C1 H1B 109.5 . .
N12 C1 H1B 109.5 . .
H1A C1 H1B 108.0 . .
C82 Rh2 C80 101(2) . .
C82 Rh2 Cl2 179.8(8) . .
C80 Rh2 Cl2 79.5(19) . .
C82 Rh2 Cl1 89.4(8) . .
C80 Rh2 Cl1 169.9(19) . .
Cl2 Rh2 Cl1 90.41(18) . .
O26 Mn2 O26 179.997(1) 3_666 1_554
O26 Mn2 O65 94.8(2) 3_666 3_665
O26 Mn2 O65 85.2(2) 1_554 3_665
O26 Mn2 O65 85.2(2) 3_666 .
O26 Mn2 O65 94.8(2) 1_554 .
O65 Mn2 O65 179.998(1) 3_665 .
O26 Mn2 O45 91.15(13) 3_666 1_455
O26 Mn2 O45 88.85(13) 1_554 1_455
O65 Mn2 O45 91.31(13) 3_665 1_455
O65 Mn2 O45 88.69(13) . 1_455
O26 Mn2 O45 88.85(13) 3_666 3_765
O26 Mn2 O45 91.15(13) 1_554 3_765
O65 Mn2 O45 88.69(13) 3_665 3_765
O65 Mn2 O45 91.30(13) . 3_765
O45 Mn2 O45 180.0 1_455 3_765
N52 C2 N52 110.0(6) . 4_575
N52 C2 H2A 109.7 . .
N52 C2 H2A 109.7 4_575 .
N52 C2 H2B 109.7 . .
N52 C2 H2B 109.7 4_575 .
H2A C2 H2B 108.2 . .
C15 N11 N12 106.4(3) . .
C15 N11 Mn1 133.9(3) . .
N12 N11 Mn1 119.7(2) . .
C13 N12 N11 110.9(3) . .
C13 N12 C1 130.8(3) . .
N11 N12 C1 118.3(3) . .
N12 C13 C14 107.4(4) . .
N12 C13 C17 121.7(4) . .
C14 C13 C17 130.8(4) . .
C13 C14 C15 105.5(3) . .
C13 C14 C18A 126.5(4) . .
C15 C14 C18A 127.9(4) . .
C13 C14 C18 124.4(4) . .
C15 C14 C18 129.8(4) . .
N11 C15 C14 109.8(4) . .
N11 C15 C16 121.3(4) . .
C14 C15 C16 128.8(4) . .
C15 C16 H16A 109.5 . .
C15 C16 H16B 109.5 . .
H16A C16 H16B 109.5 . .
C15 C16 H16C 109.5 . .
H16A C16 H16C 109.5 . .
H16B C16 H16C 109.5 . .
C13 C17 H17A 109.5 . .
C13 C17 H17B 109.5 . .
H17A C17 H17B 109.5 . .
C13 C17 H17C 109.5 . .
H17A C17 H17C 109.5 . .
H17B C17 H17C 109.5 . .
C19 C18 C23 120.0 . .
C19 C18 C14 119.1(3) . .
C23 C18 C14 120.6(3) . .
C18 C19 C20 120.0 . .
C18 C19 H19 120.0 . .
C20 C19 H19 120.0 . .
C21 C20 C19 120.0 . .
C21 C20 H20 120.0 . .
C19 C20 H20 120.0 . .
C20 C21 C22 120.0 . .
C20 C21 C24 117.6 . .
C22 C21 C24 117.7 . .
C23 C22 C21 120.0 . .
C23 C22 H22 120.0 . .
C21 C22 H22 120.0 . .
C22 C23 C18 120.0 . .
C22 C23 H23 120.0 . .
C18 C23 H23 120.0 . .
O26 C24 O25 126.8(3) . .
O26 C24 C21A 114.4(4) . .
O25 C24 C21A 118.8(4) . .
O26 C24 C21 129.5(3) . .
O25 C24 C21 103.6(2) . .
C23A C18A C19A 114.7(3) . .
C23A C18A C14 124.0(4) . .
C19A C18A C14 121.3(3) . .
C20A C19A C18A 123.6(3) . .
C20A C19A H19A 118.2 . .
C18A C19A H19A 118.2 . .
C19A C20A C21A 120.9(6) . .
C19A C20A H20A 119.5 . .
C21A C20A H20A 119.5 . .
C21A C22A C23A 121.4(5) . .
C21A C22A H22A 119.3 . .
C23A C22A H22A 119.3 . .
C18A C23A C22A 121.7(5) . .
C18A C23A H23A 119.2 . .
C22A C23A H23A 119.2 . .
C22A C21A C20A 117.2(5) . .
C22A C21A C24 122.6(5) . .
C20A C21A C24 120.1(6) . .
C24 O25 Mn1 126.5(3) . 1_556
C24 O26 Mn2 144.7(3) . 1_556
C35 N31 N32 105.8(3) . .
C35 N31 Mn1 129.5(3) . .
N32 N31 Mn1 122.0(2) . .
C33 N32 N31 112.0(3) . .
C33 N32 C1 130.1(3) . .
N31 N32 C1 117.7(3) . .
N32 C33 C34 106.3(3) . .
N32 C33 C36 124.0(4) . .
C34 C33 C36 129.7(4) . .
C33 C34 C35 105.5(3) . .
C33 C34 C38 128.2(4) . .
C35 C34 C38 126.2(4) . .
N31 C35 C34 110.3(3) . .
N31 C35 C37 120.7(4) . .
C34 C35 C37 128.9(4) . .
C33 C36 H36A 109.5 . .
C33 C36 H36B 109.5 . .
H36A C36 H36B 109.5 . .
C33 C36 H36C 109.5 . .
H36A C36 H36C 109.5 . .
H36B C36 H36C 109.5 . .
C35 C37 H37A 109.5 . .
C35 C37 H37B 109.5 . .
H37A C37 H37B 109.5 . .
C35 C37 H37C 109.5 . .
H37A C37 H37C 109.5 . .
H37B C37 H37C 109.5 . .
C43 C38 C39 118.5(4) . .
C43 C38 C34 119.8(4) . .
C39 C38 C34 121.6(5) . .
C40 C39 C38 120.0(5) . .
C40 C39 H39 120.0 . .
C38 C39 H39 120.0 . .
C41 C40 C39 121.4(5) . .
C41 C40 H40 119.3 . .
C39 C40 H40 119.3 . .
C40 C41 C42 119.2(4) . .
C40 C41 C44 121.7(5) . .
C42 C41 C44 119.0(5) . .
C41 C42 C43 119.8(5) . .
C41 C42 H42 120.1 . .
C43 C42 H42 120.1 . .
C38 C43 C42 121.1(5) . .
C38 C43 H43 119.5 . .
C42 C43 H43 119.5 . .
O46 C44 O45 121.1(4) . .
O46 C44 C41 120.7(5) . .
O45 C44 C41 118.2(4) . .
C44 O45 Mn1 95.8(2) . 1_655
C44 O45 Mn2 135.3(3) . 1_655
Mn1 O45 Mn2 106.81(11) 1_655 1_655
C44 O46 Mn1 85.7(3) . 1_655
C55 N51 N52 105.5(5) . .
C55 N51 Rh1 134.7(4) . .
N52 N51 Rh1 119.4(3) . .
C53 N52 N51 111.9(4) . .
C53 N52 C2 131.7(6) . .
N51 N52 C2 116.1(6) . .
N52 C53 C54 106.5(5) . .
N52 C53 C57 124.5(5) . .
C54 C53 C57 128.9(6) . .
C53 C54 C55 105.5(5) . .
C53 C54 C58 127.2(6) . .
C55 C54 C58 127.3(5) . .
N51 C55 C54 110.6(5) . .
N51 C55 C56 122.0(6) . .
C54 C55 C56 127.3(6) . .
C55 C56 H56A 109.5 . .
C55 C56 H56B 109.5 . .
H56A C56 H56B 109.5 . .
C55 C56 H56C 109.5 . .
H56A C56 H56C 109.5 . .
H56B C56 H56C 109.5 . .
C53 C57 H57A 109.5 . .
C53 C57 H57B 109.5 . .
H57A C57 H57B 109.5 . .
C53 C57 H57C 109.5 . .
H57A C57 H57C 109.5 . .
H57B C57 H57C 109.5 . .
C59 C58 C63 115.8(5) . .
C59 C58 C54 121.9(5) . .
C63 C58 C54 122.3(5) . .
C58 C59 C60 122.1(6) . .
C58 C59 H59 118.9 . .
C60 C59 H59 118.9 . .
C61 C60 C59 120.3(6) . .
C61 C60 H60 119.8 . .
C59 C60 H60 119.8 . .
C62 C61 C60 117.5(5) . .
C62 C61 C64 122.1(4) . .
C60 C61 C64 120.4(5) . .
C61 C62 C63 121.1(5) . .
C61 C62 H62 119.5 . .
C63 C62 H62 119.5 . .
C58 C63 C62 123.2(6) . .
C58 C63 H63 118.4 . .
C62 C63 H63 118.4 . .
O65 C64 O66 125.5(5) . .
O65 C64 C61 117.9(4) . .
O66 C64 C61 116.6(4) . .
C64 O65 Mn2 145.0(4) . .
C64 O66 Mn1 127.3(3) . .
O71 C70 Rh1 176.0(15) . .
O81 C80 Rh2 171(6) . .
O83 C82 Rh2 178(3) . .

loop_
_geom_bond_atom_site_label_1
_geom_bond_atom_site_label_2
_geom_bond_distance
_geom_bond_site_symmetry_2
Rh1 C70 1.844(11) .
Rh1 C70 1.844(11) 4_575
Rh1 N51 2.078(5) .
Rh1 N51 2.078(5) 4_575
Mn1 O66 2.089(3) .
Mn1 O25 2.111(3) 1_554
Mn1 O45 2.183(3) 1_455
Mn1 N31 2.251(3) .
Mn1 N11 2.340(3) .
Mn1 O46 2.427(3) 1_455
Cl1 Rh2 2.367(5) .
C1 N32 1.446(4) .
C1 N12 1.448(5) .
C1 H1A 0.9900 .
C1 H1B 0.9900 .
Rh2 C82 1.549(18) .
Rh2 C80 1.72(4) .
Rh2 Cl2 2.272(6) .
Mn2 O26 2.096(3) 3_666
Mn2 O26 2.096(3) 1_554
Mn2 O65 2.100(4) 3_665
Mn2 O65 2.100(4) .
Mn2 O45 2.246(3) 1_455
Mn2 O45 2.246(3) 3_765
C2 N52 1.443(6) .
C2 N52 1.443(6) 4_575
C2 H2A 0.9900 .
C2 H2B 0.9900 .
N11 C15 1.325(5) .
N11 N12 1.354(4) .
N12 C13 1.349(5) .
C13 C14 1.363(6) .
C13 C17 1.500(7) .
C14 C15 1.410(6) .
C14 C18A 1.448(5) .
C14 C18 1.512(5) .
C15 C16 1.481(7) .
C16 H16A 0.9800 .
C16 H16B 0.9800 .
C16 H16C 0.9800 .
C17 H17A 0.9800 .
C17 H17B 0.9800 .
C17 H17C 0.9800 .
C18 C19 1.3900 .
C18 C23 1.3900 .
C19 C20 1.3900 .
C19 H19 0.9500 .
C20 C21 1.3900 .
C20 H20 0.9500 .
C21 C22 1.3900 .
C21 C24 1.5676 .
C22 C23 1.3900 .
C22 H22 0.9500 .
C23 H23 0.9500 .
C24 O26 1.215(5) .
C24 O25 1.237(5) .
C24 C21A 1.516(5) .
C18A C23A 1.381(7) .
C18A C19A 1.3862 .
C19A C20A 1.350(7) .
C19A H19A 0.9500 .
C20A C21A 1.368(9) .
C20A H20A 0.9500 .
C22A C21A 1.361(9) .
C22A C23A 1.389(8) .
C22A H22A 0.9500 .
C23A H23A 0.9500 .
O25 Mn1 2.111(3) 1_556
O26 Mn2 2.096(3) 1_556
N31 C35 1.326(5) .
N31 N32 1.350(4) .
N32 C33 1.348(5) .
C33 C34 1.379(6) .
C33 C36 1.469(6) .
C34 C35 1.406(6) .
C34 C38 1.485(6) .
C35 C37 1.499(6) .
C36 H36A 0.9800 .
C36 H36B 0.9800 .
C36 H36C 0.9800 .
C37 H37A 0.9800 .
C37 H37B 0.9800 .
C37 H37C 0.9800 .
C38 C43 1.370(8) .
C38 C39 1.398(7) .
C39 C40 1.386(7) .
C39 H39 0.9500 .
C40 C41 1.363(8) .
C40 H40 0.9500 .
C41 C42 1.380(7) .
C41 C44 1.493(6) .
C42 C43 1.401(6) .
C42 H42 0.9500 .
C43 H43 0.9500 .
C44 O46 1.248(6) .
C44 O45 1.287(6) .
O45 Mn1 2.183(3) 1_655
O45 Mn2 2.246(3) 1_655
O46 Mn1 2.427(3) 1_655
N51 C55 1.342(7) .
N51 N52 1.364(7) .
N52 C53 1.354(7) .
C53 C54 1.393(8) .
C53 C57 1.473(9) .
C54 C55 1.405(9) .
C54 C58 1.472(7) .
C55 C56 1.512(9) .
C56 H56A 0.9800 .
C56 H56B 0.9800 .
C56 H56C 0.9800 .
C57 H57A 0.9800 .
C57 H57B 0.9800 .
C57 H57C 0.9800 .
C58 C59 1.350(9) .
C58 C63 1.352(8) .
C59 C60 1.391(9) .
C59 H59 0.9500 .
C60 C61 1.359(8) .
C60 H60 0.9500 .
C61 C62 1.350(8) .
C61 C64 1.505(7) .
C62 C63 1.358(8) .
C62 H62 0.9500 .
C63 H63 0.9500 .
C64 O65 1.226(6) .
C64 O66 1.243(6) .
C70 O71 1.139(12) .
C80 O81 1.17(3) .
C82 O83 1.11(3) .

loop_
_geom_torsion_atom_site_label_1
_geom_torsion_atom_site_label_2
_geom_torsion_atom_site_label_3
_geom_torsion_atom_site_label_4
_geom_torsion
_geom_torsion_site_symmetry_1
_geom_torsion_site_symmetry_2
_geom_torsion_site_symmetry_3
_geom_torsion_site_symmetry_4
O66 Mn1 N11 C15 47.3(5) . . . .
O25 Mn1 N11 C15 -165.8(5) 1_554 . . .
O45 Mn1 N11 C15 -50.2(4) 1_455 . . .
N31 Mn1 N11 C15 142.5(5) . . . .
O46 Mn1 N11 C15 -106.8(4) 1_455 . . .
O66 Mn1 N11 N12 -132.8(3) . . . .
O25 Mn1 N11 N12 14.0(6) 1_554 . . .
O45 Mn1 N11 N12 129.7(3) 1_455 . . .
N31 Mn1 N11 N12 -37.6(3) . . . .
O46 Mn1 N11 N12 73.1(3) 1_455 . . .
C15 N11 N12 C13 -0.2(5) . . . .
Mn1 N11 N12 C13 179.9(3) . . . .
C15 N11 N12 C1 179.0(4) . . . .
Mn1 N11 N12 C1 -0.9(5) . . . .
N32 C1 N12 C13 -115.8(5) . . . .
N32 C1 N12 N11 65.2(5) . . . .
N11 N12 C13 C14 0.3(6) . . . .
C1 N12 C13 C14 -178.8(4) . . . .
N11 N12 C13 C17 176.4(7) . . . .
C1 N12 C13 C17 -2.7(9) . . . .
N12 C13 C14 C15 -0.3(6) . . . .
C17 C13 C14 C15 -175.9(8) . . . .
N12 C13 C14 C18A -178.9(5) . . . .
C17 C13 C14 C18A 5.5(11) . . . .
N12 C13 C14 C18 -175.4(4) . . . .
C17 C13 C14 C18 9.0(11) . . . .
N12 N11 C15 C14 0.0(5) . . . .
Mn1 N11 C15 C14 179.9(3) . . . .
N12 N11 C15 C16 -177.5(5) . . . .
Mn1 N11 C15 C16 2.4(8) . . . .
C13 C14 C15 N11 0.1(6) . . . .
C18A C14 C15 N11 178.7(5) . . . .
C18 C14 C15 N11 174.9(5) . . . .
C13 C14 C15 C16 177.4(6) . . . .
C18A C14 C15 C16 -4.0(10) . . . .
C18 C14 C15 C16 -7.9(10) . . . .
C13 C14 C18 C19 -48.6(8) . . . .
C15 C14 C18 C19 137.6(7) . . . .
C18A C14 C18 C19 78.7(3) . . . .
C13 C14 C18 C23 124.8(7) . . . .
C15 C14 C18 C23 -49.1(8) . . . .
C18A C14 C18 C23 -108.0(3) . . . .
C23 C18 C19 C20 0.0 . . . .
C14 C18 C19 C20 173.4(3) . . . .
C18 C19 C20 C21 0.0 . . . .
C19 C20 C21 C22 0.0 . . . .
C19 C20 C21 C24 155.3 . . . .
C20 C21 C22 C23 0.0 . . . .
C24 C21 C22 C23 -155.2 . . . .
C21 C22 C23 C18 0.0 . . . .
C19 C18 C23 C22 0.0 . . . .
C14 C18 C23 C22 -173.3(3) . . . .
C20 C21 C24 O26 -93.8(8) . . . .
C22 C21 C24 O26 62.0(8) . . . .
C20 C21 C24 O25 89.3(6) . . . .
C22 C21 C24 O25 -114.9(6) . . . .
C20 C21 C24 C21A -73.7(10) . . . .
C22 C21 C24 C21A 82.1(10) . . . .
C13 C14 C18A C23A -127.8(7) . . . .
C15 C14 C18A C23A 53.8(9) . . . .
C18 C14 C18A C23A 177(38) . . . .
C13 C14 C18A C19A 49.1(9) . . . .
C15 C14 C18A C19A -129.2(7) . . . .
C18 C14 C18A C19A -5.7 . . . .
C23A C18A C19A C20A 1.5(13) . . . .
C14 C18A C19A C20A -175.7(10) . . . .
C18A C19A C20A C21A -7.9(18) . . . .
C19A C18A C23A C22A 3.2(11) . . . .
C14 C18A C23A C22A -179.7(6) . . . .
C21A C22A C23A C18A -1.6(12) . . . .
C23A C22A C21A C20A -4.6(12) . . . .
C23A C22A C21A C24 179.6(6) . . . .
C19A C20A C21A C22A 9.2(16) . . . .
C19A C20A C21A C24 -174.9(10) . . . .
O26 C24 C21A C22A -23.2(9) . . . .
O25 C24 C21A C22A 154.8(6) . . . .
C21 C24 C21A C22A 173.7(16) . . . .
O26 C24 C21A C20A 161.2(8) . . . .
O25 C24 C21A C20A -20.8(10) . . . .
C21 C24 C21A C20A -1.9(10) . . . .
O26 C24 O25 Mn1 2.0(8) . . . 1_556
C21A C24 O25 Mn1 -175.7(4) . . . 1_556
C21 C24 O25 Mn1 179.0(3) . . . 1_556
O25 C24 O26 Mn2 5.2(12) . . . 1_556
C21A C24 O26 Mn2 -177.0(6) . . . 1_556
C21 C24 O26 Mn2 -171.0(5) . . . 1_556
O66 Mn1 N31 C35 -35.9(4) . . . .
O25 Mn1 N31 C35 67.9(4) 1_554 . . .
O45 Mn1 N31 C35 -172.1(4) 1_455 . . .
N11 Mn1 N31 C35 -126.3(4) . . . .
O46 Mn1 N31 C35 160.4(3) 1_455 . . .
O66 Mn1 N31 N32 122.7(3) . . . .
O25 Mn1 N31 N32 -133.5(3) 1_554 . . .
O45 Mn1 N31 N32 -13.4(6) 1_455 . . .
N11 Mn1 N31 N32 32.3(3) . . . .
O46 Mn1 N31 N32 -41.0(3) 1_455 . . .
C35 N31 N32 C33 -1.0(5) . . . .
Mn1 N31 N32 C33 -164.0(3) . . . .
C35 N31 N32 C1 174.3(4) . . . .
Mn1 N31 N32 C1 11.3(4) . . . .
N12 C1 N32 C33 101.6(5) . . . .
N12 C1 N32 N31 -72.7(4) . . . .
N31 N32 C33 C34 0.9(5) . . . .
C1 N32 C33 C34 -173.7(4) . . . .
N31 N32 C33 C36 178.0(5) . . . .
C1 N32 C33 C36 3.4(8) . . . .
N32 C33 C34 C35 -0.4(5) . . . .
C36 C33 C34 C35 -177.3(6) . . . .
N32 C33 C34 C38 -179.7(5) . . . .
C36 C33 C34 C38 3.4(10) . . . .
N32 N31 C35 C34 0.8(5) . . . .
Mn1 N31 C35 C34 162.0(3) . . . .
N32 N31 C35 C37 180.0(4) . . . .
Mn1 N31 C35 C37 -18.8(6) . . . .
C33 C34 C35 N31 -0.2(5) . . . .
C38 C34 C35 N31 179.1(5) . . . .
C33 C34 C35 C37 -179.4(5) . . . .
C38 C34 C35 C37 0.0(8) . . . .
C33 C34 C38 C43 -131.6(6) . . . .
C35 C34 C38 C43 49.1(7) . . . .
C33 C34 C38 C39 52.5(8) . . . .
C35 C34 C38 C39 -126.7(6) . . . .
C43 C38 C39 C40 -1.5(9) . . . .
C34 C38 C39 C40 174.4(5) . . . .
C38 C39 C40 C41 0.3(9) . . . .
C39 C40 C41 C42 2.2(9) . . . .
C39 C40 C41 C44 -175.6(5) . . . .
C40 C41 C42 C43 -3.4(8) . . . .
C44 C41 C42 C43 174.5(4) . . . .
C39 C38 C43 C42 0.4(8) . . . .
C34 C38 C43 C42 -175.6(5) . . . .
C41 C42 C43 C38 2.1(8) . . . .
C40 C41 C44 O46 -12.1(7) . . . .
C42 C41 C44 O46 170.0(5) . . . .
C40 C41 C44 O45 168.6(5) . . . .
C42 C41 C44 O45 -9.2(6) . . . .
O46 C44 O45 Mn1 -7.9(4) . . . 1_655
C41 C44 O45 Mn1 171.3(3) . . . 1_655
O46 C44 O45 Mn2 113.1(4) . . . 1_655
C41 C44 O45 Mn2 -67.6(5) . . . 1_655
O45 C44 O46 Mn1 7.1(4) . . . 1_655
C41 C44 O46 Mn1 -172.1(4) . . . 1_655
C70 Rh1 N51 C55 -51.0(7) . . . .
N51 Rh1 N51 C55 130.6(5) 4_575 . . .
C70 Rh1 N51 N52 137.4(6) . . . .
N51 Rh1 N51 N52 -41.0(4) 4_575 . . .
C55 N51 N52 C53 -2.1(6) . . . .
Rh1 N51 N52 C53 171.7(3) . . . .
C55 N51 N52 C2 -176.6(5) . . . .
Rh1 N51 N52 C2 -2.8(6) . . . .
N52 C2 N52 C53 -106.5(7) 4_575 . . .
N52 C2 N52 N51 66.7(9) 4_575 . . .
N51 N52 C53 C54 1.9(6) . . . .
C2 N52 C53 C54 175.3(5) . . . .
N51 N52 C53 C57 -175.4(6) . . . .
C2 N52 C53 C57 -2.0(10) . . . .
N52 C53 C54 C55 -1.0(6) . . . .
C57 C53 C54 C55 176.2(6) . . . .
N52 C53 C54 C58 177.7(5) . . . .
C57 C53 C54 C58 -5.2(10) . . . .
N52 N51 C55 C54 1.4(6) . . . .
Rh1 N51 C55 C54 -171.0(4) . . . .
N52 N51 C55 C56 178.1(6) . . . .
Rh1 N51 C55 C56 5.7(10) . . . .
C53 C54 C55 N51 -0.3(7) . . . .
C58 C54 C55 N51 -178.9(5) . . . .
C53 C54 C55 C56 -176.8(7) . . . .
C58 C54 C55 C56 4.6(11) . . . .
C53 C54 C58 C59 89.2(9) . . . .
C55 C54 C58 C59 -92.5(9) . . . .
C53 C54 C58 C63 -93.4(9) . . . .
C55 C54 C58 C63 84.9(9) . . . .
C63 C58 C59 C60 -0.3(14) . . . .
C54 C58 C59 C60 177.3(8) . . . .
C58 C59 C60 C61 -1.8(16) . . . .
C59 C60 C61 C62 2.7(12) . . . .
C59 C60 C61 C64 -175.3(8) . . . .
C60 C61 C62 C63 -1.8(11) . . . .
C64 C61 C62 C63 176.2(7) . . . .
C59 C58 C63 C62 1.3(13) . . . .
C54 C58 C63 C62 -176.3(7) . . . .
C61 C62 C63 C58 -0.3(13) . . . .
C62 C61 C64 O65 177.6(6) . . . .
C60 C61 C64 O65 -4.4(8) . . . .
C62 C61 C64 O66 -4.1(8) . . . .
C60 C61 C64 O66 173.8(6) . . . .
O66 C64 O65 Mn2 9.6(11) . . . .
C61 C64 O65 Mn2 -172.4(5) . . . .
O26 Mn2 O65 C64 111.1(7) 3_666 . . .
O26 Mn2 O65 C64 -68.9(7) 1_554 . . .
O45 Mn2 O65 C64 19.8(7) 1_455 . . .
O45 Mn2 O65 C64 -160.2(7) 3_765 . . .
O65 C64 O66 Mn1 -0.7(7) . . . .
C61 C64 O66 Mn1 -178.8(3) . . . .
O25 Mn1 O66 C64 69.0(4) 1_554 . . .
O45 Mn1 O66 C64 -33.5(4) 1_455 . . .
N31 Mn1 O66 C64 158.9(4) . . . .
N11 Mn1 O66 C64 -121.2(4) . . . .
O46 Mn1 O66 C64 -56.0(5) 1_455 . . .

loop_
_platon_squeeze_void_nr
_platon_squeeze_void_average_x
_platon_squeeze_void_average_y
_platon_squeeze_void_average_z
_platon_squeeze_void_volume
_platon_squeeze_void_count_electrons
_platon_squeeze_void_content
1 0.000 0.000 0.488 1768 69 ' '
